data_7234703
loop_
_publ_author_name
'Brahma, Rinki'
'Singh, Munendra Pal'
'Baruah, Jubaraj B.'

_publ_section_title
;
 Stacking among the clips of the poly-aromatic rings of phenazine with
 hydroxy-aromatics and photophysical properties
;
_journal_issue 57
_journal_name_full 'RSC Advances'
_journal_page_first 33403
_journal_paper_doi 10.1039/C9RA07602F
_journal_volume 9
_journal_year 2019
_chemical_formula_sum 'C15 H11 N2 O'
_chemical_formula_weight 235.26
_space_group_crystal_system monoclinic
_space_group_IT_number 15
_space_group_name_Hall '-C 2yc'
_space_group_name_H-M_alt 'C 1 2/c 1'
_symmetry_space_group_name_Hall '-C 2yc'
_symmetry_space_group_name_H-M 'C 1 2/c 1'
_atom_sites_solution_hydrogens geom
_audit_creation_method SHELXL-2014/7
_audit_update_record
;
2019-08-08 deposited with the CCDC.    2019-10-03 downloaded from the CCDC.
;
_cell_angle_alpha 90
_cell_angle_beta 102.490(6)
_cell_angle_gamma 90
_cell_formula_units_Z 8
_cell_length_a 14.2921(9)
_cell_length_b 11.4224(7)
_cell_length_c 14.4820(10)
_cell_measurement_reflns_used 1178
_cell_measurement_temperature 296(2)
_cell_measurement_theta_max 26.2600
_cell_measurement_theta_min 2.5320
_cell_volume 2308.2(3)
_computing_structure_refinement 'SHELXL-2014/7 (Sheldrick, 2014)'
_diffrn_ambient_temperature 296(2)
_diffrn_measured_fraction_theta_full 1.000
_diffrn_measured_fraction_theta_max 1.000
_diffrn_measurement_device_type 'CCD area detector'
_diffrn_measurement_method 'phi and omega scans'
_diffrn_radiation_type MoK\a
_diffrn_radiation_wavelength 0.71073
_diffrn_reflns_av_R_equivalents 0.0206
_diffrn_reflns_av_unetI/netI 0.0339
_diffrn_reflns_Laue_measured_fraction_full 1.000
_diffrn_reflns_Laue_measured_fraction_max 1.000
_diffrn_reflns_limit_h_max 16
_diffrn_reflns_limit_h_min -11
_diffrn_reflns_limit_k_max 9
_diffrn_reflns_limit_k_min -13
_diffrn_reflns_limit_l_max 16
_diffrn_reflns_limit_l_min -17
_diffrn_reflns_number 4071
_diffrn_reflns_point_group_measured_fraction_full 1.000
_diffrn_reflns_point_group_measured_fraction_max 1.000
_diffrn_reflns_theta_full 25.042
_diffrn_reflns_theta_max 25.042
_diffrn_reflns_theta_min 2.304
_exptl_absorpt_coefficient_mu 0.087
_exptl_absorpt_correction_T_max 0.986
_exptl_absorpt_correction_T_min 0.978
_exptl_absorpt_correction_type multi-scan
_exptl_absorpt_process_details multi-scan
_exptl_crystal_colour Yellow
_exptl_crystal_density_diffrn 1.354
_exptl_crystal_description Needle
_exptl_crystal_F_000 984
_exptl_crystal_size_max 0.26
_exptl_crystal_size_mid 0.22
_exptl_crystal_size_min 0.16
_refine_diff_density_max 0.164
_refine_diff_density_min -0.244
_refine_diff_density_rms 0.052
_refine_ls_extinction_method none
_refine_ls_goodness_of_fit_ref 1.075
_refine_ls_hydrogen_treatment constr
_refine_ls_matrix_type full
_refine_ls_number_parameters 165
_refine_ls_number_reflns 2036
_refine_ls_number_restraints 0
_refine_ls_restrained_S_all 1.075
_refine_ls_R_factor_all 0.0732
_refine_ls_R_factor_gt 0.0503
_refine_ls_shift/su_max 0.000
_refine_ls_shift/su_mean 0.000
_refine_ls_structure_factor_coef Fsqd
_refine_ls_weighting_details 'w=1/[\s^2^(Fo^2^)+(0.0507P)^2^+0.8484P] where P=(Fo^2^+2Fc^2^)/3'
_refine_ls_weighting_scheme calc
_refine_ls_wR_factor_gt 0.1201
_refine_ls_wR_factor_ref 0.1380
_reflns_Friedel_coverage 0.000
_reflns_number_gt 1417
_reflns_number_total 2036
_reflns_threshold_expression 'I > 2\s(I)'
_cod_data_source_file c9ra07602f2.cif
_cod_data_source_block PHEN_13DHB
_cod_database_code 7234703
_shelx_shelxl_version_number 2014/7
_shelx_space_group_comment
;
The symmetry employed for this shelxl refinement is uniquely defined
by the following loop, which should always be used as a source of
symmetry information in preference to the above space-group names.
They are only intended as comments.
;

loop_
_space_group_symop_operation_xyz
'x, y, z'
'-x, y, -z+1/2'
'x+1/2, y+1/2, z'
'-x+1/2, y+1/2, -z+1/2'
'-x, -y, -z'
'x, -y, z-1/2'
'-x+1/2, -y+1/2, -z'
'x+1/2, -y+1/2, z-1/2'

loop_
_atom_site_label
_atom_site_type_symbol
_atom_site_fract_x
_atom_site_fract_y
_atom_site_fract_z
_atom_site_U_iso_or_equiv
_atom_site_adp_type
_atom_site_occupancy
_atom_site_site_symmetry_order
_atom_site_calc_flag
_atom_site_refinement_flags_posn
_atom_site_refinement_flags_adp
_atom_site_refinement_flags_occupancy
O1 O 0.51300(11) 0.16213(12) 0.41830(10) 0.0551(4) Uani 1 1 d . . .
H1 H 0.5148 0.2330 0.4100 0.083 Uiso 1 1 calc R U .
N2 N 0.52355(11) 0.40758(13) 0.39082(11) 0.0439(4) Uani 1 1 d . . .
N1 N 0.53397(13) 0.65425(15) 0.37797(12) 0.0515(5) Uani 1 1 d . . .
C4 C 0.5000 0.1661(2) 0.2500 0.0395(6) Uani 1 2 d S T P
H4 H 0.5000 0.2475 0.2500 0.047 Uiso 1 2 calc R U P
C3 C 0.50643(12) 0.10550(17) 0.33390(15) 0.0408(5) Uani 1 1 d . . .
C11 C 0.60831(13) 0.46305(17) 0.40634(13) 0.0406(5) Uani 1 1 d . . .
C7 C 0.44385(14) 0.47347(18) 0.36686(13) 0.0433(5) Uani 1 1 d . . .
C12 C 0.61315(14) 0.58773(17) 0.39963(14) 0.0440(5) Uani 1 1 d . . .
C2 C 0.50629(13) -0.01644(17) 0.33471(16) 0.0481(6) Uani 1 1 d . . .
H2 H 0.5103 -0.0576 0.3908 0.058 Uiso 1 1 calc R U .
C1 C 0.5000 -0.0745(2) 0.2500 0.0505(8) Uani 1 2 d S T P
H1A H 0.5000 -0.1559 0.2500 0.061 Uiso 1 2 calc R U P
C8 C 0.44941(14) 0.59815(18) 0.36156(14) 0.0459(5) Uani 1 1 d . . .
C13 C 0.70461(16) 0.6417(2) 0.41593(16) 0.0635(7) Uani 1 1 d . . .
H13 H 0.7091 0.7226 0.4106 0.076 Uiso 1 1 calc R U .
C16 C 0.69484(15) 0.3987(2) 0.43016(16) 0.0572(6) Uani 1 1 d . . .
H16 H 0.6930 0.3175 0.4349 0.069 Uiso 1 1 calc R U .
C6 C 0.35271(16) 0.4193(2) 0.34704(17) 0.0634(7) Uani 1 1 d . . .
H6 H 0.3478 0.3382 0.3504 0.076 Uiso 1 1 calc R U .
C9 C 0.36338(18) 0.6635(2) 0.33733(18) 0.0697(7) Uani 1 1 d . . .
H9 H 0.3658 0.7447 0.3342 0.084 Uiso 1 1 calc R U .
C15 C 0.77996(17) 0.4547(2) 0.44594(18) 0.0701(7) Uani 1 1 d . . .
H15 H 0.8363 0.4115 0.4617 0.084 Uiso 1 1 calc R U .
C14 C 0.78508(17) 0.5770(3) 0.43905(18) 0.0718(8) Uani 1 1 d . . .
H14 H 0.8446 0.6136 0.4506 0.086 Uiso 1 1 calc R U .
C10 C 0.27812(18) 0.6084(3) 0.31876(19) 0.0811(9) Uani 1 1 d . . .
H10 H 0.2221 0.6521 0.3028 0.097 Uiso 1 1 calc R U .
C5 C 0.27243(17) 0.4859(3) 0.32308(19) 0.0792(9) Uani 1 1 d . . .
H5 H 0.2127 0.4498 0.3093 0.095 Uiso 1 1 calc R U .

loop_
_atom_site_aniso_label
_atom_site_aniso_U_11
_atom_site_aniso_U_22
_atom_site_aniso_U_33
_atom_site_aniso_U_23
_atom_site_aniso_U_13
_atom_site_aniso_U_12
O1 0.0668(10) 0.0409(8) 0.0565(10) 0.0012(7) 0.0109(7) -0.0043(8)
N2 0.0461(10) 0.0374(9) 0.0470(10) -0.0052(8) 0.0075(8) -0.0059(8)
N1 0.0568(11) 0.0410(9) 0.0580(12) 0.0057(9) 0.0151(9) -0.0028(9)
C4 0.0335(14) 0.0270(13) 0.0573(18) 0.000 0.0078(12) 0.000
C3 0.0307(10) 0.0360(10) 0.0543(13) -0.0006(9) 0.0062(9) -0.0023(8)
C11 0.0410(11) 0.0433(11) 0.0365(11) -0.0033(9) 0.0061(8) -0.0042(9)
C7 0.0430(11) 0.0504(12) 0.0371(11) -0.0027(9) 0.0103(9) -0.0054(10)
C12 0.0483(12) 0.0435(12) 0.0402(11) 0.0009(9) 0.0097(9) -0.0084(10)
C2 0.0401(12) 0.0369(11) 0.0664(15) 0.0095(10) 0.0094(10) -0.0009(9)
C1 0.0402(16) 0.0288(14) 0.081(2) 0.000 0.0113(15) 0.000
C8 0.0492(12) 0.0480(12) 0.0426(12) 0.0045(10) 0.0144(9) 0.0046(10)
C13 0.0611(15) 0.0622(15) 0.0655(16) 0.0031(13) 0.0098(12) -0.0256(13)
C16 0.0515(13) 0.0556(13) 0.0622(15) 0.0037(12) 0.0075(11) 0.0101(11)
C6 0.0491(14) 0.0748(17) 0.0673(16) -0.0110(13) 0.0144(11) -0.0169(13)
C9 0.0633(16) 0.0735(16) 0.0765(18) 0.0177(14) 0.0246(13) 0.0226(14)
C15 0.0452(14) 0.098(2) 0.0647(16) 0.0085(15) 0.0069(11) 0.0073(14)
C14 0.0463(14) 0.100(2) 0.0667(17) 0.0068(15) 0.0064(12) -0.0246(15)
C10 0.0519(16) 0.119(3) 0.0743(19) 0.0180(18) 0.0188(13) 0.0271(17)
C5 0.0408(14) 0.125(3) 0.0718(18) -0.0038(18) 0.0121(12) -0.0103(16)

loop_
_atom_type_symbol
_atom_type_description
_atom_type_scat_dispersion_real
_atom_type_scat_dispersion_imag
_atom_type_scat_source
C C 0.0033 0.0016 'International Tables Vol C Tables 4.2.6.8 and 6.1.1.4'
H H 0.0000 0.0000 'International Tables Vol C Tables 4.2.6.8 and 6.1.1.4'
N N 0.0061 0.0033 'International Tables Vol C Tables 4.2.6.8 and 6.1.1.4'
O O 0.0106 0.0060 'International Tables Vol C Tables 4.2.6.8 and 6.1.1.4'

loop_
_geom_angle_atom_site_label_1
_geom_angle_atom_site_label_2
_geom_angle_atom_site_label_3
_geom_angle
_geom_angle_site_symmetry_3
C11 N2 C7 117.51(16) .
C12 N1 C8 116.88(17) .
C3 C4 C3 120.0(2) 2_655
O1 C3 C4 121.78(18) .
O1 C3 C2 117.72(19) .
C4 C3 C2 120.5(2) .
N2 C11 C16 120.31(18) .
N2 C11 C12 120.91(17) .
C16 C11 C12 118.77(18) .
N2 C7 C6 119.88(19) .
N2 C7 C8 121.13(17) .
C6 C7 C8 119.00(19) .
N1 C12 C13 119.52(19) .
N1 C12 C11 121.92(17) .
C13 C12 C11 118.56(19) .
C1 C2 C3 118.2(2) .
C2 C1 C2 122.6(3) 2_655
N1 C8 C9 119.5(2) .
N1 C8 C7 121.62(17) .
C9 C8 C7 118.9(2) .
C14 C13 C12 120.6(2) .
C15 C16 C11 120.2(2) .
C5 C6 C7 119.8(2) .
C10 C9 C8 120.2(3) .
C16 C15 C14 121.3(2) .
C13 C14 C15 120.6(2) .
C9 C10 C5 121.1(2) .
C6 C5 C10 121.1(2) .

loop_
_geom_bond_atom_site_label_1
_geom_bond_atom_site_label_2
_geom_bond_distance
_geom_bond_site_symmetry_2
O1 C3 1.368(2) .
N2 C11 1.342(2) .
N2 C7 1.347(2) .
N1 C12 1.343(2) .
N1 C8 1.343(2) .
C4 C3 1.384(2) .
C4 C3 1.384(2) 2_655
C3 C2 1.393(3) .
C11 C16 1.416(3) .
C11 C12 1.430(3) .
C7 C6 1.414(3) .
C7 C8 1.429(3) .
C12 C13 1.418(3) .
C2 C1 1.380(2) .
C1 C2 1.380(2) 2_655
C8 C9 1.416(3) .
C13 C14 1.347(3) .
C16 C15 1.350(3) .
C6 C5 1.358(3) .
C9 C10 1.346(4) .
C15 C14 1.403(3) .
C10 C5 1.403(4) .
